data_4309739
loop_
_publ_author_name
'Alejandro E. Enriquez'
'Brian L. Scott'
'Mary P. Neu'

_publ_contact_author
;
     Mary P. Neu
     MS J514
     Los Alamos National Laboratory
     Los Alamos, NM 87545
;
_publ_contact_author_email mneu@lanl.gov
_publ_contact_author_fax '505 667 9905'
_publ_contact_author_phone '505 667 7717'
_publ_section_title
;
Uranium(III)/(IV) Nitrile Adducts Including UI4(N\\tbCPh)4, a Synthetically
Useful Uranium(IV) Complex
;
_journal_name_full 'Inorganic Chemistry'
_journal_page_first 7403
_journal_page_last 7413
_journal_paper_doi 10.1021/ic050578f
_journal_volume 44
_journal_year 2005
_chemical_formula_sum 'C20 H29 B I N8 O0.5 U'
_chemical_formula_weight 765.25
_chemical_name_systematic
; 
 ? 
;
_space_group_IT_number 15
_symmetry_cell_setting monoclinic
_symmetry_space_group_name_Hall '-C 2yc'
_symmetry_space_group_name_H-M 'C 1 2/c 1'
_atom_sites_solution_hydrogens geom
_atom_sites_solution_primary direct
_atom_sites_solution_secondary difmap
_audit_creation_method SHELXL-97
_cell_angle_alpha 90.00
_cell_angle_beta 107.242(4)
_cell_angle_gamma 90.00
_cell_formula_units_Z 8
_cell_length_a 18.520(4)
_cell_length_b 11.972(3)
_cell_length_c 24.861(5)
_cell_measurement_temperature 203(2)
_cell_volume 5265(2)
_computing_cell_refinement 'Bruker SAINT (v. 5.00, Bruker 1998)'
_computing_data_collection 'Siemens SMART (v. 4.202, Siemens 1996)'
_computing_data_reduction 'Bruker SAINT (v. 5.00, Bruker 1998)'
_computing_molecular_graphics 'Bruker AXS SHEXTL (v. 5.10)'
_computing_publication_material 'SHELXL-97 (Sheldrick, 1997)'
_computing_structure_refinement 'SHELXL-97 (Sheldrick, 1997)'
_computing_structure_solution 'SHELXS-97 (Sheldrick, 1990)'
_diffrn_ambient_temperature 203(2)
_diffrn_measured_fraction_theta_full 0.938
_diffrn_measured_fraction_theta_max 0.832
_diffrn_measurement_device_type 'Bruker P4 with SMART 1k CCD'
_diffrn_measurement_method '\w and \f scan'
_diffrn_radiation_monochromator graphite
_diffrn_radiation_source 'fine-focus sealed tube'
_diffrn_radiation_type MoK\a
_diffrn_radiation_wavelength 0.71073
_diffrn_reflns_av_R_equivalents 0.0325
_diffrn_reflns_av_sigmaI/netI 0.0339
_diffrn_reflns_limit_h_max 24
_diffrn_reflns_limit_h_min -24
_diffrn_reflns_limit_k_max 15
_diffrn_reflns_limit_k_min -15
_diffrn_reflns_limit_l_max 24
_diffrn_reflns_limit_l_min -32
_diffrn_reflns_number 18441
_diffrn_reflns_theta_full 25.00
_diffrn_reflns_theta_max 28.09
_diffrn_reflns_theta_min 1.72
_diffrn_standards_decay_% '< 2'
_diffrn_standards_interval_count 0
_diffrn_standards_interval_time 0
_exptl_absorpt_coefficient_mu 7.364
_exptl_absorpt_correction_T_max 0.7572
_exptl_absorpt_correction_T_min 0.2710
_exptl_absorpt_correction_type empirical
_exptl_absorpt_process_details 'SADABS (Sheldrick, 1996)'
_exptl_crystal_colour green
_exptl_crystal_density_diffrn 1.931
_exptl_crystal_density_method 'not measured'
_exptl_crystal_description irregular
_exptl_crystal_F_000 2872
_exptl_crystal_size_max 0.24
_exptl_crystal_size_mid 0.16
_exptl_crystal_size_min 0.04
_refine_diff_density_max 5.199
_refine_diff_density_min -3.460
_refine_diff_density_rms 0.286
_refine_ls_extinction_method none
_refine_ls_goodness_of_fit_ref 1.425
_refine_ls_hydrogen_treatment noref
_refine_ls_matrix_type full
_refine_ls_number_parameters 285
_refine_ls_number_reflns 5350
_refine_ls_number_restraints 0
_refine_ls_restrained_S_all 1.425
_refine_ls_R_factor_all 0.0768
_refine_ls_R_factor_gt 0.0672
_refine_ls_shift/su_max 0.001
_refine_ls_shift/su_mean 0.000
_refine_ls_structure_factor_coef Fsqd
_refine_ls_weighting_details 'calc w=1/[\s^2^(Fo^2^)+(0.0960P)^2^+0.0000P] where P=(Fo^2^+2Fc^2^)/3'
_refine_ls_weighting_scheme calc
_refine_ls_wR_factor_gt 0.1701
_refine_ls_wR_factor_ref 0.1755
_reflns_number_gt 4691
_reflns_number_total 5350
_reflns_threshold_expression >2sigma(I)
_cod_data_source_file ic050578fsi20050414_065309_8.cif
_cod_data_source_block ccd811
_cod_original_cell_volume 5264.5(18)
_cod_original_sg_symbol_H-M 'C 2/c'
_cod_original_formula_sum 'C20 H29 B I N8 O0.50 U'
_cod_database_code 4309739

loop_
_symmetry_equiv_pos_as_xyz
'x, y, z'
'-x, y, -z+1/2'
'x+1/2, y+1/2, z'
'-x+1/2, y+1/2, -z+1/2'
'-x, -y, -z'
'x, -y, z-1/2'
'-x+1/2, -y+1/2, -z'
'x+1/2, -y+1/2, z-1/2'

loop_
_atom_site_label
_atom_site_type_symbol
_atom_site_fract_x
_atom_site_fract_y
_atom_site_fract_z
_atom_site_U_iso_or_equiv
_atom_site_adp_type
_atom_site_occupancy
_atom_site_symmetry_multiplicity
_atom_site_calc_flag
_atom_site_refinement_flags
_atom_site_disorder_assembly
_atom_site_disorder_group
U1 U 0.010193(18) 0.22584(3) 0.335755(15) 0.02539(16) Uani 1 1 d . . .
I2 I 0.07456(5) -0.01057(6) 0.36181(4) 0.0556(3) Uani 1 1 d . . .
O1 O 0.0000 0.2462(8) 0.2500 0.034(2) Uani 1 2 d S . .
N5 N 0.0272(5) 0.2602(6) 0.4390(4) 0.0288(18) Uani 1 1 d . . .
N3 N 0.1476(4) 0.2878(6) 0.3706(4) 0.0289(18) Uani 1 1 d . . .
N4 N 0.1720(4) 0.3520(6) 0.4178(3) 0.0273(17) Uani 1 1 d . . .
N7 N -0.1197(5) 0.2321(7) 0.3334(4) 0.0329(19) Uani 1 1 d . . .
N1 N 0.0033(5) 0.4330(7) 0.3487(4) 0.0335(19) Uani 1 1 d . . .
N6 N 0.0682(4) 0.3507(6) 0.4655(3) 0.0283(17) Uani 1 1 d . . .
N8 N -0.1020(5) 0.1255(7) 0.3201(4) 0.036(2) Uani 1 1 d . . .
N2 N 0.0628(5) 0.4868(7) 0.3872(4) 0.0313(18) Uani 1 1 d . . .
C1 C -0.0325(6) 0.5140(9) 0.3123(5) 0.037(2) Uani 1 1 d . . .
C2 C 0.0029(7) 0.6190(10) 0.3271(5) 0.052(3) Uani 1 1 d . . .
H2 H -0.0117 0.6871 0.3092 0.063 Uiso 1 1 calc R . .
C3 C 0.0654(6) 0.5979(7) 0.3750(4) 0.033(2) Uani 1 1 d . . .
C4 C -0.1025(7) 0.4863(10) 0.2645(5) 0.046(3) Uani 1 1 d . . .
H4A H -0.1131 0.4079 0.2651 0.069 Uiso 1 1 calc R . .
H4B H -0.0941 0.5051 0.2292 0.069 Uiso 1 1 calc R . .
H4C H -0.1446 0.5283 0.2687 0.069 Uiso 1 1 calc R . .
C5 C 0.1232(7) 0.6738(9) 0.4073(7) 0.056(4) Uani 1 1 d . . .
H5A H 0.1578 0.6338 0.4376 0.084 Uiso 1 1 calc R . .
H5B H 0.0999 0.7327 0.4225 0.084 Uiso 1 1 calc R . .
H5C H 0.1500 0.7052 0.3833 0.084 Uiso 1 1 calc R . .
C6 C 0.2115(6) 0.2479(9) 0.3614(5) 0.034(2) Uani 1 1 d . . .
C7 C 0.2738(6) 0.2841(8) 0.4015(5) 0.037(2) Uani 1 1 d . . .
H7 H 0.3239 0.2674 0.4045 0.044 Uiso 1 1 calc R . .
C8 C 0.2481(5) 0.3503(8) 0.4369(5) 0.033(2) Uani 1 1 d . . .
C9 C 0.2067(7) 0.1748(10) 0.3108(5) 0.046(3) Uani 1 1 d . . .
H9A H 0.1546 0.1637 0.2898 0.069 Uiso 1 1 calc R . .
H9B H 0.2298 0.1039 0.3232 0.069 Uiso 1 1 calc R . .
H9C H 0.2326 0.2104 0.2872 0.069 Uiso 1 1 calc R . .
C10 C 0.2922(6) 0.4109(11) 0.4890(5) 0.049(3) Uani 1 1 d . . .
H10A H 0.2581 0.4505 0.5046 0.074 Uiso 1 1 calc R . .
H10B H 0.3261 0.4628 0.4796 0.074 Uiso 1 1 calc R . .
H10C H 0.3208 0.3580 0.5160 0.074 Uiso 1 1 calc R . .
C11 C -0.0042(6) 0.2123(8) 0.4746(5) 0.035(2) Uani 1 1 d . . .
C12 C 0.0184(7) 0.2717(10) 0.5273(5) 0.042(3) Uani 1 1 d . . .
H12 H 0.0059 0.2555 0.5600 0.051 Uiso 1 1 calc R . .
C13 C 0.0621(6) 0.3572(9) 0.5184(4) 0.036(2) Uani 1 1 d . . .
C14 C -0.0547(7) 0.1131(10) 0.4607(5) 0.049(3) Uani 1 1 d . . .
H14A H -0.0603 0.0903 0.4226 0.073 Uiso 1 1 calc R . .
H14B H -0.1033 0.1320 0.4645 0.073 Uiso 1 1 calc R . .
H14C H -0.0331 0.0531 0.4859 0.073 Uiso 1 1 calc R . .
C15 C 0.0996(7) 0.4462(10) 0.5591(5) 0.045(3) Uani 1 1 d . . .
H15A H 0.1267 0.4956 0.5416 0.067 Uiso 1 1 calc R . .
H15B H 0.1342 0.4126 0.5917 0.067 Uiso 1 1 calc R . .
H15C H 0.0620 0.4877 0.5702 0.067 Uiso 1 1 calc R . .
C16 C -0.1901(7) 0.2317(11) 0.3394(5) 0.046(3) Uani 1 1 d . . .
C17 C -0.2172(6) 0.1211(11) 0.3274(5) 0.050(3) Uani 1 1 d . . .
H17 H -0.2646 0.0953 0.3273 0.061 Uiso 1 1 calc R . .
C18 C -0.1612(7) 0.0585(9) 0.3160(5) 0.043(3) Uani 1 1 d . . .
C19 C -0.2239(7) 0.3323(13) 0.3572(7) 0.065(4) Uani 1 1 d . . .
H19A H -0.1894 0.3939 0.3617 0.097 Uiso 1 1 calc R . .
H19B H -0.2337 0.3176 0.3923 0.097 Uiso 1 1 calc R . .
H19C H -0.2704 0.3504 0.3291 0.097 Uiso 1 1 calc R . .
C20 C -0.1606(8) -0.0611(11) 0.2999(7) 0.067(4) Uani 1 1 d . . .
H20A H -0.1121 -0.0795 0.2957 0.100 Uiso 1 1 calc R . .
H20B H -0.1992 -0.0738 0.2650 0.100 Uiso 1 1 calc R . .
H20C H -0.1700 -0.1070 0.3288 0.100 Uiso 1 1 calc R . .
B1 B 0.1156(6) 0.4234(9) 0.4375(5) 0.031(2) Uani 1 1 d . . .
H1 H 0.1440 0.4780 0.4651 0.038 Uiso 1 1 calc R . .

loop_
_atom_site_aniso_label
_atom_site_aniso_U_11
_atom_site_aniso_U_22
_atom_site_aniso_U_33
_atom_site_aniso_U_23
_atom_site_aniso_U_13
_atom_site_aniso_U_12
U1 0.0276(2) 0.0238(2) 0.0251(2) 0.00054(13) 0.00831(16) -0.00066(12)
I2 0.0652(5) 0.0269(4) 0.0738(6) 0.0086(4) 0.0192(5) 0.0123(3)
O1 0.036(5) 0.030(5) 0.038(6) 0.000 0.016(5) 0.000
N5 0.030(4) 0.027(4) 0.026(4) -0.001(3) 0.004(4) -0.005(3)
N3 0.026(4) 0.024(4) 0.033(5) 0.001(3) 0.005(4) -0.002(3)
N4 0.027(4) 0.021(3) 0.032(4) 0.003(3) 0.005(3) 0.000(3)
N7 0.029(4) 0.034(4) 0.038(5) 0.004(4) 0.014(4) 0.000(3)
N1 0.037(4) 0.025(4) 0.040(5) 0.006(4) 0.014(4) 0.010(3)
N6 0.029(4) 0.028(4) 0.030(4) -0.001(3) 0.012(3) 0.003(3)
N8 0.045(5) 0.039(5) 0.027(4) 0.005(4) 0.013(4) -0.011(4)
N2 0.037(4) 0.030(4) 0.027(4) -0.001(3) 0.010(4) 0.000(3)
C1 0.038(5) 0.041(6) 0.034(6) 0.015(5) 0.015(5) 0.027(4)
C2 0.083(9) 0.038(6) 0.051(7) 0.025(5) 0.043(7) 0.030(6)
C3 0.052(6) 0.014(4) 0.038(6) -0.005(4) 0.021(5) 0.010(4)
C4 0.053(6) 0.051(7) 0.028(6) 0.014(5) 0.003(5) 0.018(5)
C5 0.055(7) 0.023(5) 0.100(11) 0.006(6) 0.039(7) -0.003(5)
C6 0.029(5) 0.035(5) 0.040(6) 0.011(4) 0.013(5) 0.008(4)
C7 0.031(5) 0.034(5) 0.047(7) 0.012(4) 0.012(5) 0.010(4)
C8 0.032(5) 0.026(4) 0.042(6) 0.008(4) 0.011(4) -0.004(4)
C9 0.051(6) 0.046(7) 0.041(7) -0.002(5) 0.015(5) 0.016(5)
C10 0.041(6) 0.058(7) 0.043(7) 0.000(6) 0.001(5) -0.009(5)
C11 0.033(5) 0.035(5) 0.036(6) 0.003(4) 0.008(5) -0.002(4)
C12 0.039(6) 0.062(8) 0.023(5) 0.013(5) 0.006(5) 0.015(5)
C13 0.029(5) 0.050(6) 0.027(5) -0.006(5) 0.006(4) 0.006(4)
C14 0.059(7) 0.051(7) 0.039(7) 0.008(5) 0.019(6) -0.014(6)
C15 0.066(7) 0.043(6) 0.023(5) -0.010(5) 0.010(5) 0.010(5)
C16 0.037(6) 0.072(9) 0.032(6) 0.004(6) 0.013(5) 0.002(5)
C17 0.034(5) 0.068(8) 0.046(7) 0.001(6) 0.005(5) -0.022(5)
C18 0.054(6) 0.038(6) 0.037(6) -0.003(5) 0.012(5) -0.017(5)
C19 0.046(7) 0.075(10) 0.084(11) -0.004(8) 0.037(7) 0.015(7)
C20 0.078(9) 0.042(7) 0.077(10) 0.002(7) 0.019(8) -0.026(6)
B1 0.033(5) 0.028(5) 0.031(6) -0.005(4) 0.007(5) -0.002(4)

loop_
_atom_type_symbol
_atom_type_description
_atom_type_scat_dispersion_real
_atom_type_scat_dispersion_imag
_atom_type_scat_source
C C 0.0033 0.0016 'International Tables Vol C Tables 4.2.6.8 and 6.1.1.4'
H H 0.0000 0.0000 'International Tables Vol C Tables 4.2.6.8 and 6.1.1.4'
N N 0.0061 0.0033 'International Tables Vol C Tables 4.2.6.8 and 6.1.1.4'
I I -0.4742 1.8119 'International Tables Vol C Tables 4.2.6.8 and 6.1.1.4'
U U -9.6767 9.6646 'International Tables Vol C Tables 4.2.6.8 and 6.1.1.4'
B B 0.0013 0.0007 'International Tables Vol C Tables 4.2.6.8 and 6.1.1.4'
O O 0.0106 0.0060 'International Tables Vol C Tables 4.2.6.8 and 6.1.1.4'

loop_
_geom_angle_atom_site_label_1
_geom_angle_atom_site_label_2
_geom_angle_atom_site_label_3
_geom_angle
_geom_angle_site_symmetry_1
_geom_angle_site_symmetry_3
_geom_angle_publ_flag
O1 U1 N8 94.7(3) . . ?
O1 U1 N7 100.7(2) . . ?
N8 U1 N7 34.0(3) . . ?
O1 U1 N1 91.3(3) . . ?
N8 U1 N1 117.0(3) . . ?
N7 U1 N1 83.3(3) . . ?
O1 U1 N5 163.8(4) . . ?
N8 U1 N5 95.2(3) . . ?
N7 U1 N5 80.8(3) . . ?
N1 U1 N5 72.8(3) . . ?
O1 U1 N3 95.3(2) . . ?
N8 U1 N3 163.7(3) . . ?
N7 U1 N3 153.8(3) . . ?
N1 U1 N3 75.7(3) . . ?
N5 U1 N3 78.2(3) . . ?
O1 U1 I2 103.5(3) . . ?
N8 U1 I2 80.3(2) . . ?
N7 U1 I2 111.08(19) . . ?
N1 U1 I2 156.51(19) . . ?
N5 U1 I2 90.70(18) . . ?
N3 U1 I2 84.84(17) . . ?
U1 O1 U1 166.7(5) 2 . ?
C11 N5 N6 108.1(8) . . ?
C11 N5 U1 131.4(7) . . ?
N6 N5 U1 120.0(6) . . ?
N4 N3 C6 105.1(8) . . ?
N4 N3 U1 120.0(6) . . ?
C6 N3 U1 132.4(7) . . ?
C8 N4 N3 109.9(8) . . ?
C8 N4 B1 129.4(8) . . ?
N3 N4 B1 120.3(7) . . ?
C16 N7 N8 109.1(9) . . ?
C16 N7 U1 172.4(8) . . ?
N8 N7 U1 70.6(5) . . ?
C1 N1 N2 105.0(8) . . ?
C1 N1 U1 130.9(7) . . ?
N2 N1 U1 119.2(5) . . ?
C13 N6 N5 108.5(8) . . ?
C13 N6 B1 129.0(8) . . ?
N5 N6 B1 122.5(8) . . ?
C18 N8 N7 108.9(9) . . ?
C18 N8 U1 172.6(8) . . ?
N7 N8 U1 75.3(5) . . ?
C3 N2 N1 111.8(8) . . ?
C3 N2 B1 127.1(8) . . ?
N1 N2 B1 121.0(8) . . ?
N1 C1 C2 111.4(9) . . ?
N1 C1 C4 120.1(10) . . ?
C2 C1 C4 128.5(9) . . ?
C1 C2 C3 105.1(9) . . ?
N2 C3 C2 106.6(9) . . ?
N2 C3 C5 123.7(10) . . ?
C2 C3 C5 129.7(10) . . ?
C7 C6 N3 111.0(10) . . ?
C7 C6 C9 128.7(10) . . ?
N3 C6 C9 120.3(9) . . ?
C6 C7 C8 106.0(9) . . ?
N4 C8 C7 108.0(9) . . ?
N4 C8 C10 122.9(10) . . ?
C7 C8 C10 129.0(10) . . ?
N5 C11 C12 109.1(9) . . ?
N5 C11 C14 124.1(10) . . ?
C12 C11 C14 126.9(11) . . ?
C13 C12 C11 104.5(10) . . ?
N6 C13 C12 109.8(10) . . ?
N6 C13 C15 122.9(10) . . ?
C12 C13 C15 127.3(11) . . ?
N7 C16 C17 105.9(11) . . ?
N7 C16 C19 122.3(12) . . ?
C17 C16 C19 131.8(12) . . ?
C18 C17 C16 108.1(10) . . ?
N8 C18 C17 108.0(10) . . ?
N8 C18 C20 121.7(12) . . ?
C17 C18 C20 130.3(11) . . ?
N4 B1 N6 111.2(8) . . ?
N4 B1 N2 110.1(9) . . ?
N6 B1 N2 109.6(8) . . ?

loop_
_geom_bond_atom_site_label_1
_geom_bond_atom_site_label_2
_geom_bond_distance
_geom_bond_site_symmetry_2
_geom_bond_publ_flag
U1 O1 2.0979(13) . ?
U1 N8 2.331(8) . ?
U1 N7 2.390(8) . ?
U1 N1 2.509(8) . ?
U1 N5 2.526(9) . ?
U1 N3 2.543(8) . ?
U1 I2 3.0650(9) . ?
O1 U1 2.0979(13) 2 ?
N5 C11 1.324(14) . ?
N5 N6 1.374(11) . ?
N3 N4 1.363(11) . ?
N3 C6 1.357(13) . ?
N4 C8 1.347(12) . ?
N4 B1 1.537(13) . ?
N7 C16 1.354(15) . ?
N7 N8 1.383(12) . ?
N1 C1 1.358(12) . ?
N1 N2 1.386(12) . ?
N6 C13 1.355(13) . ?
N6 B1 1.541(14) . ?
N8 C18 1.337(13) . ?
N2 C3 1.369(12) . ?
N2 B1 1.540(14) . ?
C1 C2 1.414(18) . ?
C1 C4 1.514(15) . ?
C2 C3 1.416(15) . ?
C3 C5 1.451(16) . ?
C6 C7 1.354(16) . ?
C6 C9 1.513(16) . ?
C7 C8 1.370(16) . ?
C8 C10 1.498(15) . ?
C11 C12 1.439(16) . ?
C11 C14 1.488(15) . ?
C12 C13 1.362(17) . ?
C13 C15 1.492(15) . ?
C16 C17 1.416(18) . ?
C16 C19 1.484(18) . ?
C17 C18 1.375(18) . ?
C18 C20 1.488(18) . ?
